data_4313712
loop_
_publ_author_name
'Gerd W. Rabe'
'Mei Zhang-Presse'
'Florian A. Riederer'
'Glenn P. A. Yap'

_publ_section_title
;
 Donor-Functionalized Lanthanide Terphenyl Complexes: Synthesis and
 Structural Characterization of 2,6-Di(o-anisol)phenyl Compounds of
 Ytterbium, Yttrium, and Samarium
;
_journal_name_full 'Inorganic Chemistry'
_journal_page_first 3527
_journal_page_last 3533
_journal_paper_doi 10.1021/ic0300161
_journal_volume 42
_journal_year 2003
_chemical_formula_sum 'C48 H59 O5 Y'
_chemical_formula_weight 804.86
_chemical_name_systematic
;
  ?
;
_space_group_IT_number 2
_symmetry_cell_setting triclinic
_symmetry_space_group_name_Hall '-P 1'
_symmetry_space_group_name_H-M 'P -1'
_atom_sites_solution_hydrogens geom
_atom_sites_solution_primary direct
_atom_sites_solution_secondary difmap
_audit_creation_method SHELXL-97
_cell_angle_alpha 87.042(2)
_cell_angle_beta 84.740(2)
_cell_angle_gamma 81.056(2)
_cell_formula_units_Z 4
_cell_length_a 9.2978(10)
_cell_length_b 19.631(2)
_cell_length_c 24.810(3)
_cell_measurement_reflns_used 'reflections from 60 data frames'
_cell_measurement_temperature 203(2)
_cell_measurement_theta_max 28.29
_cell_measurement_theta_min 1.47
_cell_volume 4451.3(9)
_computing_cell_refinement 'Bruker SMART'
_computing_data_collection 'Bruker SMART'
_computing_data_reduction 'Bruker SAINT'
_computing_molecular_graphics 'Bruker SHELXTL'
_computing_publication_material 'Bruker SHELXTL'
_computing_structure_refinement 'SHELXL-97 (Sheldrick, 1997)'
_computing_structure_solution 'SHELXS-97 (Sheldrick, 1990)'
_diffrn_ambient_temperature 203(2)
_diffrn_measured_fraction_theta_full 0.873
_diffrn_measured_fraction_theta_max 0.873
_diffrn_measurement_device_type 'CCD area detector'
_diffrn_measurement_method 'phi and omega scans'
_diffrn_radiation_monochromator graphite
_diffrn_radiation_source 'fine-focus sealed tube'
_diffrn_radiation_type MoK\a
_diffrn_radiation_wavelength 0.71073
_diffrn_reflns_av_R_equivalents 0.0520
_diffrn_reflns_av_sigmaI/netI 0.0964
_diffrn_reflns_limit_h_max 12
_diffrn_reflns_limit_h_min -12
_diffrn_reflns_limit_k_max 26
_diffrn_reflns_limit_k_min -26
_diffrn_reflns_limit_l_max 32
_diffrn_reflns_limit_l_min 0
_diffrn_reflns_number 39522
_diffrn_reflns_theta_full 28.83
_diffrn_reflns_theta_max 28.83
_diffrn_reflns_theta_min 1.31
_diffrn_standards_decay_% <1
_diffrn_standards_number '50 standard frames at start and end'
_exptl_absorpt_coefficient_mu 1.353
_exptl_absorpt_correction_T_max 1.000000
_exptl_absorpt_correction_T_min 0.858696
_exptl_absorpt_correction_type multi-scan
_exptl_absorpt_process_details 'Blessing,R., Acta Cryst. (1995) A51 33-38.'
_exptl_crystal_colour colourless
_exptl_crystal_density_diffrn 1.201
_exptl_crystal_density_meas 0
_exptl_crystal_density_method 'not measured'
_exptl_crystal_description block
_exptl_crystal_F_000 1704
_exptl_crystal_size_max 0.10
_exptl_crystal_size_mid 0.10
_exptl_crystal_size_min 0.10
_refine_diff_density_max 0.508
_refine_diff_density_min -0.609
_refine_diff_density_rms 0.069
_refine_ls_extinction_method none
_refine_ls_goodness_of_fit_ref 1.018
_refine_ls_hydrogen_treatment mixed
_refine_ls_matrix_type full
_refine_ls_number_parameters 973
_refine_ls_number_reflns 20352
_refine_ls_number_restraints 0
_refine_ls_restrained_S_all 1.018
_refine_ls_R_factor_all 0.1152
_refine_ls_R_factor_gt 0.0535
_refine_ls_shift/su_max 0.002
_refine_ls_shift/su_mean 0.000
_refine_ls_structure_factor_coef Fsqd
_refine_ls_weighting_details 'calc w=1/[\s^2^(Fo^2^)+(0.0344P)^2^+1.2864P] where P=(Fo^2^+2Fc^2^)/3'
_refine_ls_weighting_scheme calc
_refine_ls_wR_factor_gt 0.0886
_refine_ls_wR_factor_ref 0.1056
_reflns_number_gt 12419
_reflns_number_total 20352
_reflns_threshold_expression >2sigma(I)
_cod_data_source_file ic0300161_5.cif
_cod_data_source_block gr2006
_cod_depositor_comments
;
The following automatic conversions were performed:

'_symmetry_cell_setting' value 'Triclinic' changed to 'triclinic'
according to the built-in table from CIF Core dictionary named
'cif_core.dic' version 2.4.1 from 2010-06-29.

Automatic conversion script
Id: cif_fix_values 1646 2011-03-28 12:23:43Z adriana 
;
_cod_original_cell_volume 4451.3(8)
_cod_database_code 4313712

loop_
_symmetry_equiv_pos_as_xyz
'x, y, z'
'-x, -y, -z'

loop_
_atom_site_label
_atom_site_type_symbol
_atom_site_fract_x
_atom_site_fract_y
_atom_site_fract_z
_atom_site_U_iso_or_equiv
_atom_site_adp_type
_atom_site_occupancy
_atom_site_symmetry_multiplicity
_atom_site_calc_flag
_atom_site_refinement_flags
_atom_site_disorder_assembly
_atom_site_disorder_group
Y1 Y 0.06208(3) 0.718516(15) 0.111622(11) 0.02209(8) Uani 1 1 d . . .
Y2 Y 0.12868(3) 0.232649(15) 0.396788(12) 0.02428(8) Uani 1 1 d . . .
O1 O 0.2393(2) 0.79392(10) 0.08882(8) 0.0295(5) Uani 1 1 d . . .
O2 O -0.0645(2) 0.62867(11) 0.08312(9) 0.0363(5) Uani 1 1 d . . .
O3 O 0.1996(2) 0.68574(10) 0.17495(8) 0.0291(5) Uani 1 1 d . . .
O4 O -0.0984(2) 0.80192(10) 0.09116(8) 0.0284(5) Uani 1 1 d . . .
O5 O -0.1174(2) 0.69369(11) 0.18510(8) 0.0339(5) Uani 1 1 d . . .
O6 O 0.3422(2) 0.25058(11) 0.33929(8) 0.0323(5) Uani 1 1 d . . .
O7 O -0.0139(3) 0.15162(12) 0.44369(10) 0.0467(6) Uani 1 1 d . . .
O8 O 0.2306(2) 0.28263(10) 0.45334(8) 0.0283(5) Uani 1 1 d . . .
O9 O 0.0019(2) 0.25016(11) 0.33018(8) 0.0321(5) Uani 1 1 d . . .
O10 O -0.0845(2) 0.29858(11) 0.44643(9) 0.0347(5) Uani 1 1 d . . .
C1 C 0.3882(4) 0.7820(2) 0.10508(16) 0.0543(11) Uani 1 1 d . . .
H1A H 0.4396 0.8190 0.0903 0.081 Uiso 1 1 calc R . .
H1B H 0.4385 0.7384 0.0915 0.081 Uiso 1 1 calc R . .
H1C H 0.3857 0.7805 0.1443 0.081 Uiso 1 1 calc R . .
C2 C 0.2305(3) 0.82870(17) 0.03727(13) 0.0319(8) Uani 1 1 d . . .
C3 C 0.2081(4) 0.90039(17) 0.03591(15) 0.0396(8) Uani 1 1 d . . .
H3A H 0.1970 0.9241 0.0683 0.048 Uiso 1 1 calc R . .
C4 C 0.2021(4) 0.93692(19) -0.01349(17) 0.0501(10) Uani 1 1 d . . .
H4A H 0.1881 0.9854 -0.0148 0.060 Uiso 1 1 calc R . .
C5 C 0.2169(4) 0.9015(2) -0.06036(16) 0.0501(10) Uani 1 1 d . . .
H5A H 0.2140 0.9260 -0.0939 0.060 Uiso 1 1 calc R . .
C6 C 0.2360(4) 0.82985(19) -0.05889(14) 0.0431(9) Uani 1 1 d . . .
H6A H 0.2433 0.8068 -0.0916 0.052 Uiso 1 1 calc R . .
C7 C 0.2448(3) 0.79055(17) -0.00946(13) 0.0319(7) Uani 1 1 d . . .
C8 C 0.2698(3) 0.71294(16) -0.01093(13) 0.0316(8) Uani 1 1 d . . .
C9 C 0.3611(4) 0.68435(19) -0.05505(14) 0.0422(9) Uani 1 1 d . . .
H9A H 0.4107 0.7131 -0.0791 0.051 Uiso 1 1 calc R . .
C10 C 0.3785(4) 0.6143(2) -0.06325(14) 0.0490(10) Uani 1 1 d . . .
H10A H 0.4387 0.5957 -0.0931 0.059 Uiso 1 1 calc R . .
C11 C 0.3068(4) 0.57164(18) -0.02738(14) 0.0444(9) Uani 1 1 d . . .
H11A H 0.3157 0.5243 -0.0337 0.053 Uiso 1 1 calc R . .
C12 C 0.2211(3) 0.59885(16) 0.01837(12) 0.0313(7) Uani 1 1 d . . .
C13 C 0.1994(3) 0.67065(15) 0.02837(12) 0.0277(7) Uani 1 1 d . . .
C14 C 0.1533(4) 0.54759(16) 0.05554(12) 0.0341(8) Uani 1 1 d . . .
C15 C 0.2249(4) 0.47896(18) 0.06202(14) 0.0467(10) Uani 1 1 d . . .
H15A H 0.3190 0.4669 0.0447 0.056 Uiso 1 1 calc R . .
C16 C 0.1614(5) 0.4287(2) 0.09313(16) 0.0593(12) Uani 1 1 d . . .
H16A H 0.2132 0.3837 0.0964 0.071 Uiso 1 1 calc R . .
C17 C 0.0232(6) 0.4439(2) 0.11931(17) 0.0650(13) Uani 1 1 d . . .
H17A H -0.0206 0.4096 0.1395 0.078 Uiso 1 1 calc R . .
C18 C -0.0498(5) 0.51112(19) 0.11520(15) 0.0523(10) Uani 1 1 d . . .
H18A H -0.1431 0.5228 0.1333 0.063 Uiso 1 1 calc R . .
C19 C 0.0152(4) 0.56121(16) 0.08436(13) 0.0363(8) Uani 1 1 d . . .
C20 C -0.1656(5) 0.6409(2) 0.04181(17) 0.0610(12) Uani 1 1 d . . .
H20A H -0.2020 0.5984 0.0359 0.092 Uiso 1 1 calc R . .
H20B H -0.1162 0.6566 0.0084 0.092 Uiso 1 1 calc R . .
H20C H -0.2466 0.6758 0.0533 0.092 Uiso 1 1 calc R . .
C21 C 0.3382(3) 0.59819(16) 0.22761(13) 0.0290(7) Uani 1 1 d . . .
C22 C 0.3980(4) 0.57814(18) 0.27659(13) 0.0374(8) Uani 1 1 d . . .
H22A H 0.4483 0.5331 0.2811 0.045 Uiso 1 1 calc R . .
C23 C 0.3849(4) 0.62334(19) 0.31898(13) 0.0419(9) Uani 1 1 d . . .
H23A H 0.4243 0.6086 0.3519 0.050 Uiso 1 1 calc R . .
C24 C 0.3136(4) 0.68981(19) 0.31195(13) 0.0402(9) Uani 1 1 d . . .
H24A H 0.3055 0.7201 0.3406 0.048 Uiso 1 1 calc R . .
C25 C 0.2528(3) 0.71367(17) 0.26358(13) 0.0330(8) Uani 1 1 d . . .
C26 C 0.2627(3) 0.66658(16) 0.22132(12) 0.0265(7) Uani 1 1 d . . .
C27 C 0.3528(3) 0.54962(16) 0.18105(13) 0.0314(7) Uani 1 1 d . . .
H27A H 0.2584 0.5574 0.1645 0.038 Uiso 1 1 calc R . .
C28 C 0.3828(4) 0.47286(17) 0.19839(15) 0.0459(9) Uani 1 1 d . . .
H28A H 0.3897 0.4450 0.1668 0.069 Uiso 1 1 calc R . .
H28B H 0.3037 0.4616 0.2239 0.069 Uiso 1 1 calc R . .
H28C H 0.4740 0.4635 0.2155 0.069 Uiso 1 1 calc R . .
C29 C 0.4707(4) 0.56769(19) 0.13707(14) 0.0475(10) Uani 1 1 d . . .
H29A H 0.4476 0.6158 0.1254 0.071 Uiso 1 1 calc R . .
H29B H 0.4733 0.5387 0.1064 0.071 Uiso 1 1 calc R . .
H29C H 0.5652 0.5600 0.1518 0.071 Uiso 1 1 calc R . .
C30 C 0.1776(4) 0.78767(18) 0.25728(15) 0.0445(9) Uani 1 1 d . . .
H30A H 0.1452 0.7942 0.2202 0.053 Uiso 1 1 calc R . .
C31 C 0.0415(5) 0.8017(2) 0.29701(19) 0.0873(16) Uani 1 1 d . . .
H31A H -0.0218 0.7677 0.2931 0.131 Uiso 1 1 calc R . .
H31B H -0.0103 0.8475 0.2894 0.131 Uiso 1 1 calc R . .
H31C H 0.0704 0.7988 0.3337 0.131 Uiso 1 1 calc R . .
C32 C 0.2827(5) 0.8394(2) 0.2631(2) 0.0896(17) Uani 1 1 d . . .
H32A H 0.3672 0.8297 0.2371 0.134 Uiso 1 1 calc R . .
H32B H 0.3139 0.8352 0.2995 0.134 Uiso 1 1 calc R . .
H32C H 0.2333 0.8859 0.2562 0.134 Uiso 1 1 calc R . .
C33 C -0.2697(3) 0.89374(15) 0.13094(13) 0.0330(8) Uani 1 1 d . . .
C34 C -0.3949(4) 0.94329(16) 0.12530(15) 0.0401(9) Uani 1 1 d . . .
H34A H -0.4325 0.9710 0.1546 0.048 Uiso 1 1 calc R . .
C35 C -0.4638(4) 0.95233(17) 0.07793(16) 0.0438(9) Uani 1 1 d . . .
H35A H -0.5483 0.9851 0.0754 0.053 Uiso 1 1 calc R . .
C36 C -0.4073(3) 0.91273(17) 0.03439(15) 0.0396(9) Uani 1 1 d . . .
H36A H -0.4535 0.9197 0.0020 0.048 Uiso 1 1 calc R . .
C37 C -0.2833(3) 0.86251(16) 0.03692(13) 0.0312(7) Uani 1 1 d . . .
C38 C -0.2151(3) 0.85220(15) 0.08646(13) 0.0276(7) Uani 1 1 d . . .
C39 C -0.1891(4) 0.88746(17) 0.18230(13) 0.0363(8) Uani 1 1 d . . .
H39A H -0.1492 0.8382 0.1884 0.044 Uiso 1 1 calc R . .
C40 C -0.0589(4) 0.9279(2) 0.17345(17) 0.0583(11) Uani 1 1 d . . .
H40A H -0.0076 0.9241 0.2061 0.087 Uiso 1 1 calc R . .
H40B H -0.0944 0.9761 0.1652 0.087 Uiso 1 1 calc R . .
H40C H 0.0074 0.9090 0.1435 0.087 Uiso 1 1 calc R . .
C41 C -0.2872(5) 0.9110(2) 0.23310(16) 0.0653(12) Uani 1 1 d . . .
H41A H -0.2290 0.9070 0.2639 0.098 Uiso 1 1 calc R . .
H41B H -0.3632 0.8821 0.2399 0.098 Uiso 1 1 calc R . .
H41C H -0.3315 0.9586 0.2276 0.098 Uiso 1 1 calc R . .
C42 C -0.2204(4) 0.82240(18) -0.01320(13) 0.0387(9) Uani 1 1 d . . .
H42A H -0.1378 0.7876 -0.0027 0.046 Uiso 1 1 calc R . .
C43 C -0.3344(4) 0.7840(2) -0.03543(15) 0.0538(10) Uani 1 1 d . . .
H43A H -0.3687 0.7526 -0.0075 0.081 Uiso 1 1 calc R . .
H43B H -0.2898 0.7582 -0.0665 0.081 Uiso 1 1 calc R . .
H43C H -0.4162 0.8173 -0.0462 0.081 Uiso 1 1 calc R . .
C44 C -0.1613(4) 0.8706(2) -0.05788(15) 0.0592(11) Uani 1 1 d . . .
H44A H -0.0884 0.8938 -0.0440 0.089 Uiso 1 1 calc R . .
H44B H -0.2410 0.9047 -0.0693 0.089 Uiso 1 1 calc R . .
H44C H -0.1173 0.8438 -0.0885 0.089 Uiso 1 1 calc R . .
C45 C -0.0914(4) 0.64321(19) 0.22977(14) 0.0449(9) Uani 1 1 d . . .
H45A H -0.0229 0.6575 0.2532 0.054 Uiso 1 1 calc R . .
H45B H -0.0498 0.5979 0.2158 0.054 Uiso 1 1 calc R . .
C46 C -0.2365(4) 0.6398(2) 0.26093(18) 0.0671(13) Uani 1 1 d . . .
H46A H -0.2289 0.6424 0.2999 0.081 Uiso 1 1 calc R . .
H46B H -0.2723 0.5969 0.2543 0.081 Uiso 1 1 calc R . .
C47 C -0.3377(4) 0.7021(2) 0.23994(16) 0.0561(11) Uani 1 1 d . . .
H47A H -0.4389 0.6932 0.2417 0.067 Uiso 1 1 calc R . .
H47B H -0.3339 0.7432 0.2602 0.067 Uiso 1 1 calc R . .
C48 C -0.2747(3) 0.70952(18) 0.18245(14) 0.0393(8) Uani 1 1 d . . .
H48A H -0.3089 0.6772 0.1595 0.047 Uiso 1 1 calc R . .
H48B H -0.3023 0.7566 0.1679 0.047 Uiso 1 1 calc R . .
C49 C 0.4848(4) 0.2514(2) 0.35944(15) 0.0511(10) Uani 1 1 d . . .
H49A H 0.5549 0.2599 0.3294 0.077 Uiso 1 1 calc R . .
H49B H 0.5172 0.2072 0.3772 0.077 Uiso 1 1 calc R . .
H49C H 0.4769 0.2876 0.3852 0.077 Uiso 1 1 calc R . .
C50 C 0.3562(3) 0.2184(2) 0.28850(13) 0.0377(8) Uani 1 1 d . . .
C51 C 0.3626(4) 0.2614(2) 0.24242(15) 0.0545(11) Uani 1 1 d . . .
H51A H 0.3545 0.3094 0.2454 0.065 Uiso 1 1 calc R . .
C52 C 0.3810(5) 0.2326(3) 0.19229(16) 0.0754(15) Uani 1 1 d . . .
H52A H 0.3858 0.2611 0.1607 0.090 Uiso 1 1 calc R . .
C53 C 0.3925(5) 0.1621(3) 0.18828(18) 0.0774(16) Uani 1 1 d . . .
H53A H 0.4068 0.1425 0.1541 0.093 Uiso 1 1 calc R . .
C54 C 0.3831(4) 0.1204(2) 0.23446(16) 0.0570(11) Uani 1 1 d . . .
H54A H 0.3884 0.0726 0.2308 0.068 Uiso 1 1 calc R . .
C55 C 0.3659(3) 0.14640(19) 0.28688(14) 0.0396(9) Uani 1 1 d . . .
C56 C 0.3597(4) 0.09824(17) 0.33569(14) 0.0392(8) Uani 1 1 d . . .
C57 C 0.4408(4) 0.0314(2) 0.33049(19) 0.0646(12) Uani 1 1 d . . .
H57A H 0.5014 0.0208 0.2986 0.078 Uiso 1 1 calc R . .
C58 C 0.4326(5) -0.0184(2) 0.3711(2) 0.0813(16) Uani 1 1 d . . .
H58A H 0.4844 -0.0630 0.3664 0.098 Uiso 1 1 calc R . .
C59 C 0.3488(5) -0.0031(2) 0.41871(19) 0.0655(12) Uani 1 1 d . . .
H59A H 0.3422 -0.0375 0.4463 0.079 Uiso 1 1 calc R . .
C60 C 0.2728(4) 0.06412(17) 0.42623(15) 0.0428(9) Uani 1 1 d . . .
C61 C 0.2730(3) 0.11697(16) 0.38494(13) 0.0331(8) Uani 1 1 d . . .
C62 C 0.1897(5) 0.07636(18) 0.48075(15) 0.0477(10) Uani 1 1 d . . .
C63 C 0.2493(6) 0.0462(2) 0.52825(18) 0.0711(14) Uani 1 1 d . . .
H63A H 0.3439 0.0207 0.5258 0.085 Uiso 1 1 calc R . .
C64 C 0.1699(9) 0.0535(3) 0.5794(2) 0.099(2) Uani 1 1 d . . .
H64A H 0.2120 0.0336 0.6107 0.118 Uiso 1 1 calc R . .
C65 C 0.0303(9) 0.0901(3) 0.5834(2) 0.108(3) Uani 1 1 d . . .
H65A H -0.0245 0.0930 0.6171 0.130 Uiso 1 1 calc R . .
C66 C -0.0291(6) 0.1223(2) 0.53816(19) 0.0791(16) Uani 1 1 d . . .
H66A H -0.1230 0.1485 0.5411 0.095 Uiso 1 1 calc R . .
C67 C 0.0515(5) 0.11573(19) 0.48818(16) 0.0523(11) Uani 1 1 d . . .
C68 C -0.1041(5) 0.1129(2) 0.41672(19) 0.0752(14) Uani 1 1 d . . .
H68A H -0.1525 0.0841 0.4432 0.113 Uiso 1 1 calc R . .
H68B H -0.0436 0.0841 0.3902 0.113 Uiso 1 1 calc R . .
H68C H -0.1769 0.1445 0.3986 0.113 Uiso 1 1 calc R . .
C69 C 0.3188(3) 0.30295(16) 0.53778(12) 0.0279(7) Uani 1 1 d . . .
C70 C 0.3604(3) 0.34922(17) 0.57190(13) 0.0352(8) Uani 1 1 d . . .
H70A H 0.3924 0.3332 0.6058 0.042 Uiso 1 1 calc R . .
C71 C 0.3556(4) 0.41868(17) 0.55670(14) 0.0389(9) Uani 1 1 d . . .
H71A H 0.3857 0.4492 0.5798 0.047 Uiso 1 1 calc R . .
C72 C 0.3060(4) 0.44251(17) 0.50723(14) 0.0383(8) Uani 1 1 d . . .
H72A H 0.3018 0.4896 0.4973 0.046 Uiso 1 1 calc R . .
C73 C 0.2617(3) 0.39805(15) 0.47145(12) 0.0285(7) Uani 1 1 d . . .
C74 C 0.2693(3) 0.32749(15) 0.48685(12) 0.0254(7) Uani 1 1 d . . .
C75 C 0.3304(4) 0.22615(17) 0.55305(13) 0.0374(8) Uani 1 1 d . . .
H75A H 0.2459 0.2095 0.5394 0.045 Uiso 1 1 calc R . .
C76 C 0.4700(4) 0.18569(18) 0.52454(16) 0.0539(10) Uani 1 1 d . . .
H76A H 0.4715 0.1955 0.4858 0.081 Uiso 1 1 calc R . .
H76B H 0.4709 0.1366 0.5319 0.081 Uiso 1 1 calc R . .
H76C H 0.5554 0.1996 0.5380 0.081 Uiso 1 1 calc R . .
C77 C 0.3244(5) 0.2097(2) 0.61454(15) 0.0594(11) Uani 1 1 d . . .
H77A H 0.2368 0.2356 0.6321 0.089 Uiso 1 1 calc R . .
H77B H 0.4098 0.2224 0.6289 0.089 Uiso 1 1 calc R . .
H77C H 0.3228 0.1607 0.6214 0.089 Uiso 1 1 calc R . .
C78 C 0.2107(4) 0.42631(17) 0.41670(14) 0.0400(9) Uani 1 1 d . . .
H78A H 0.1685 0.3896 0.4005 0.048 Uiso 1 1 calc R . .
C79 C 0.3400(5) 0.4426(2) 0.37837(17) 0.0731(14) Uani 1 1 d . . .
H79A H 0.4147 0.4022 0.3760 0.110 Uiso 1 1 calc R . .
H79B H 0.3799 0.4805 0.3920 0.110 Uiso 1 1 calc R . .
H79C H 0.3075 0.4555 0.3427 0.110 Uiso 1 1 calc R . .
C80 C 0.0913(5) 0.4893(2) 0.42218(17) 0.0731(14) Uani 1 1 d . . .
H80A H 0.0096 0.4774 0.4460 0.110 Uiso 1 1 calc R . .
H80B H 0.0586 0.5038 0.3868 0.110 Uiso 1 1 calc R . .
H80C H 0.1301 0.5266 0.4372 0.110 Uiso 1 1 calc R . .
C81 C -0.1433(4) 0.34011(18) 0.28076(14) 0.0379(8) Uani 1 1 d . . .
C82 C -0.2393(4) 0.3588(2) 0.24048(16) 0.0585(11) Uani 1 1 d . . .
H82A H -0.2730 0.4057 0.2333 0.070 Uiso 1 1 calc R . .
C83 C -0.2860(5) 0.3096(2) 0.21090(17) 0.0691(13) Uani 1 1 d . . .
H83A H -0.3529 0.3230 0.1847 0.083 Uiso 1 1 calc R . .
C84 C -0.2327(4) 0.2408(2) 0.22037(15) 0.0598(12) Uani 1 1 d . . .
H84A H -0.2630 0.2077 0.1997 0.072 Uiso 1 1 calc R . .
C85 C -0.1346(4) 0.21836(19) 0.25991(14) 0.0402(9) Uani 1 1 d . . .
C86 C -0.0905(3) 0.26967(17) 0.29069(12) 0.0315(8) Uani 1 1 d . . .
C87 C -0.0923(4) 0.39625(17) 0.31122(14) 0.0395(8) Uani 1 1 d . . .
H87A H -0.0541 0.3744 0.3449 0.047 Uiso 1 1 calc R . .
C88 C -0.2154(5) 0.4549(2) 0.32764(18) 0.0686(13) Uani 1 1 d . . .
H88A H -0.2930 0.4360 0.3494 0.103 Uiso 1 1 calc R . .
H88B H -0.2536 0.4783 0.2954 0.103 Uiso 1 1 calc R . .
H88C H -0.1774 0.4875 0.3485 0.103 Uiso 1 1 calc R . .
C89 C 0.0336(5) 0.4245(2) 0.27810(17) 0.0720(13) Uani 1 1 d . . .
H89A H 0.1107 0.3867 0.2686 0.108 Uiso 1 1 calc R . .
H89B H 0.0713 0.4568 0.2993 0.108 Uiso 1 1 calc R . .
H89C H -0.0012 0.4479 0.2453 0.108 Uiso 1 1 calc R . .
C90 C -0.0751(4) 0.14285(19) 0.26671(15) 0.0474(10) Uani 1 1 d . . .
H90A H -0.0094 0.1373 0.2964 0.057 Uiso 1 1 calc R . .
C91 C -0.1971(4) 0.0983(2) 0.28180(19) 0.0678(13) Uani 1 1 d . . .
H91A H -0.2487 0.1124 0.3161 0.102 Uiso 1 1 calc R . .
H91B H -0.1541 0.0501 0.2849 0.102 Uiso 1 1 calc R . .
H91C H -0.2649 0.1044 0.2539 0.102 Uiso 1 1 calc R . .
C92 C 0.0143(5) 0.1156(2) 0.21487(18) 0.0777(15) Uani 1 1 d . . .
H92A H 0.0923 0.1427 0.2054 0.117 Uiso 1 1 calc R . .
H92B H -0.0489 0.1192 0.1855 0.117 Uiso 1 1 calc R . .
H92C H 0.0558 0.0677 0.2211 0.117 Uiso 1 1 calc R . .
C93 C -0.0866(4) 0.3219(2) 0.50149(14) 0.0462(10) Uani 1 1 d . . .
H93A H -0.0406 0.3636 0.5014 0.055 Uiso 1 1 calc R . .
H93B H -0.0339 0.2860 0.5243 0.055 Uiso 1 1 calc R . .
C94 C -0.2477(4) 0.3371(2) 0.52262(14) 0.0465(10) Uani 1 1 d . . .
H94A H -0.2662 0.3774 0.5454 0.056 Uiso 1 1 calc R . .
H94B H -0.2789 0.2974 0.5434 0.056 Uiso 1 1 calc R . .
C95 C -0.3254(4) 0.3515(2) 0.47042(15) 0.0489(10) Uani 1 1 d . . .
H95A H -0.4270 0.3431 0.4760 0.059 Uiso 1 1 calc R . .
H95B H -0.3233 0.3989 0.4564 0.059 Uiso 1 1 calc R . .
C96 C -0.2352(3) 0.30016(18) 0.43340(14) 0.0412(9) Uani 1 1 d . . .
H96A H -0.2651 0.2545 0.4399 0.049 Uiso 1 1 calc R . .
H96B H -0.2458 0.3147 0.3954 0.049 Uiso 1 1 calc R . .

loop_
_atom_site_aniso_label
_atom_site_aniso_U_11
_atom_site_aniso_U_22
_atom_site_aniso_U_33
_atom_site_aniso_U_23
_atom_site_aniso_U_13
_atom_site_aniso_U_12
Y1 0.02148(16) 0.02435(17) 0.01999(16) -0.00246(12) -0.00251(12) -0.00111(12)
Y2 0.02363(16) 0.02425(17) 0.02545(17) -0.00469(13) -0.00263(13) -0.00363(13)
O1 0.0265(12) 0.0346(12) 0.0279(12) 0.0013(10) -0.0035(10) -0.0058(10)
O2 0.0380(13) 0.0358(13) 0.0377(14) -0.0099(11) -0.0038(11) -0.0106(11)
O3 0.0262(11) 0.0355(12) 0.0247(12) -0.0005(10) -0.0051(9) -0.0004(10)
O4 0.0252(11) 0.0295(12) 0.0293(12) -0.0008(9) -0.0055(9) 0.0009(9)
O5 0.0249(12) 0.0457(14) 0.0299(13) 0.0060(11) -0.0004(10) -0.0057(10)
O6 0.0276(12) 0.0414(13) 0.0287(12) -0.0027(10) -0.0021(10) -0.0077(10)
O7 0.0481(15) 0.0348(14) 0.0569(17) -0.0031(13) 0.0134(13) -0.0154(12)
O8 0.0283(11) 0.0300(12) 0.0285(12) -0.0064(9) -0.0038(9) -0.0077(9)
O9 0.0303(12) 0.0355(13) 0.0317(13) -0.0055(10) -0.0080(10) -0.0042(10)
O10 0.0247(12) 0.0444(14) 0.0354(13) -0.0140(11) -0.0006(10) -0.0033(10)
C1 0.039(2) 0.069(3) 0.059(3) 0.024(2) -0.0217(19) -0.020(2)
C2 0.0252(17) 0.039(2) 0.0327(19) 0.0049(15) -0.0042(14) -0.0081(15)
C3 0.038(2) 0.0313(19) 0.051(2) -0.0022(17) -0.0028(17) -0.0087(16)
C4 0.040(2) 0.037(2) 0.074(3) 0.015(2) -0.012(2) -0.0095(17)
C5 0.049(2) 0.054(3) 0.047(2) 0.022(2) -0.0091(19) -0.013(2)
C6 0.041(2) 0.053(2) 0.035(2) 0.0085(18) -0.0016(17) -0.0096(18)
C7 0.0244(17) 0.0389(19) 0.0321(19) 0.0027(15) -0.0010(14) -0.0055(14)
C8 0.0291(17) 0.0378(19) 0.0268(18) -0.0029(15) -0.0010(14) -0.0018(15)
C9 0.042(2) 0.051(2) 0.031(2) -0.0017(17) 0.0093(16) -0.0071(18)
C10 0.052(2) 0.055(3) 0.035(2) -0.0128(18) 0.0099(18) 0.004(2)
C11 0.054(2) 0.037(2) 0.039(2) -0.0119(17) 0.0023(18) 0.0037(18)
C12 0.0335(18) 0.0321(18) 0.0274(18) -0.0074(14) -0.0017(14) -0.0008(14)
C13 0.0289(17) 0.0315(18) 0.0232(16) -0.0031(14) -0.0037(14) -0.0042(14)
C14 0.051(2) 0.0281(18) 0.0242(17) -0.0083(14) -0.0091(16) -0.0052(16)
C15 0.064(3) 0.035(2) 0.041(2) -0.0082(17) -0.0119(19) -0.0033(19)
C16 0.099(4) 0.031(2) 0.049(3) -0.0007(19) -0.022(3) -0.007(2)
C17 0.104(4) 0.043(3) 0.054(3) 0.003(2) -0.012(3) -0.031(3)
C18 0.069(3) 0.046(2) 0.047(2) -0.0046(19) 0.003(2) -0.027(2)
C19 0.055(2) 0.0283(18) 0.0303(19) -0.0068(15) -0.0082(17) -0.0145(17)
C20 0.070(3) 0.050(2) 0.069(3) -0.005(2) -0.036(2) -0.008(2)
C21 0.0221(16) 0.0349(19) 0.0303(18) 0.0029(14) -0.0039(14) -0.0053(14)
C22 0.0343(19) 0.042(2) 0.037(2) 0.0121(17) -0.0105(16) -0.0094(16)
C23 0.049(2) 0.057(2) 0.0241(18) 0.0107(17) -0.0142(16) -0.0192(19)
C24 0.041(2) 0.056(2) 0.0267(19) -0.0093(17) -0.0028(16) -0.0152(18)
C25 0.0266(17) 0.043(2) 0.0296(19) -0.0065(16) -0.0014(14) -0.0054(15)
C26 0.0182(15) 0.0408(19) 0.0211(16) -0.0008(14) -0.0014(13) -0.0070(14)
C27 0.0268(17) 0.0342(19) 0.0320(18) -0.0020(15) -0.0024(14) -0.0013(14)
C28 0.049(2) 0.036(2) 0.052(2) -0.0032(18) -0.0034(19) -0.0020(17)
C29 0.050(2) 0.049(2) 0.042(2) -0.0060(18) 0.0093(18) -0.0089(19)
C30 0.041(2) 0.046(2) 0.044(2) -0.0152(18) -0.0086(18) 0.0050(18)
C31 0.082(4) 0.090(4) 0.076(3) -0.021(3) 0.010(3) 0.028(3)
C32 0.086(4) 0.042(3) 0.149(5) -0.009(3) -0.049(4) -0.010(2)
C33 0.0312(18) 0.0247(17) 0.042(2) -0.0006(15) 0.0018(15) -0.0021(14)
C34 0.036(2) 0.0251(18) 0.056(2) -0.0026(16) 0.0058(18) 0.0025(15)
C35 0.0290(19) 0.034(2) 0.064(3) 0.0116(19) -0.0034(18) 0.0061(16)
C36 0.0287(18) 0.042(2) 0.046(2) 0.0193(18) -0.0066(16) -0.0053(16)
C37 0.0249(17) 0.0294(18) 0.039(2) 0.0065(15) -0.0027(15) -0.0042(14)
C38 0.0220(16) 0.0236(16) 0.0365(19) 0.0047(14) -0.0005(14) -0.0049(13)
C39 0.0369(19) 0.0304(19) 0.040(2) -0.0104(15) -0.0004(16) 0.0007(15)
C40 0.056(3) 0.056(3) 0.068(3) -0.005(2) -0.015(2) -0.020(2)
C41 0.061(3) 0.079(3) 0.050(3) -0.021(2) 0.005(2) 0.005(2)
C42 0.0335(19) 0.046(2) 0.037(2) 0.0076(17) -0.0099(16) -0.0042(16)
C43 0.052(2) 0.069(3) 0.045(2) -0.003(2) -0.0179(19) -0.014(2)
C44 0.054(3) 0.074(3) 0.048(2) 0.007(2) 0.004(2) -0.012(2)
C45 0.044(2) 0.054(2) 0.032(2) 0.0124(17) 0.0033(17) -0.0008(18)
C46 0.044(2) 0.081(3) 0.069(3) 0.027(3) 0.012(2) -0.006(2)
C47 0.036(2) 0.066(3) 0.062(3) 0.008(2) 0.012(2) -0.005(2)
C48 0.0266(18) 0.045(2) 0.047(2) 0.0045(17) -0.0055(16) -0.0083(16)
C49 0.032(2) 0.079(3) 0.047(2) -0.015(2) -0.0051(18) -0.020(2)
C50 0.0236(17) 0.065(3) 0.0248(18) -0.0033(17) -0.0005(14) -0.0067(17)
C51 0.049(2) 0.078(3) 0.036(2) 0.010(2) -0.0035(19) -0.016(2)
C52 0.064(3) 0.142(5) 0.023(2) 0.011(3) -0.004(2) -0.030(3)
C53 0.062(3) 0.140(5) 0.036(3) -0.029(3) 0.005(2) -0.031(3)
C54 0.048(2) 0.083(3) 0.042(2) -0.025(2) 0.004(2) -0.015(2)
C55 0.0270(18) 0.058(2) 0.034(2) -0.0119(18) -0.0002(15) -0.0056(17)
C56 0.0302(18) 0.039(2) 0.046(2) -0.0091(17) -0.0008(16) 0.0036(15)
C57 0.058(3) 0.052(3) 0.077(3) -0.022(2) 0.014(2) 0.010(2)
C58 0.074(3) 0.037(3) 0.122(5) -0.005(3) 0.006(3) 0.019(2)
C59 0.072(3) 0.036(2) 0.081(3) 0.009(2) 0.000(3) 0.008(2)
C60 0.044(2) 0.031(2) 0.052(2) -0.0007(17) -0.0072(18) -0.0020(16)
C61 0.0331(18) 0.0307(18) 0.0351(19) -0.0052(15) -0.0039(15) -0.0020(15)
C62 0.077(3) 0.028(2) 0.044(2) 0.0057(17) -0.009(2) -0.023(2)
C63 0.116(4) 0.046(3) 0.063(3) 0.016(2) -0.026(3) -0.042(3)
C64 0.211(8) 0.065(4) 0.040(3) 0.019(3) -0.029(4) -0.079(4)
C65 0.213(8) 0.067(4) 0.054(4) -0.011(3) 0.029(5) -0.076(5)
C66 0.126(4) 0.051(3) 0.060(3) -0.012(2) 0.041(3) -0.039(3)
C67 0.082(3) 0.034(2) 0.045(2) -0.0065(18) 0.016(2) -0.029(2)
C68 0.077(3) 0.066(3) 0.093(4) -0.008(3) -0.006(3) -0.041(3)
C69 0.0251(17) 0.0315(18) 0.0272(17) -0.0029(14) 0.0004(14) -0.0058(14)
C70 0.0303(18) 0.044(2) 0.0310(19) -0.0090(16) -0.0023(15) -0.0038(16)
C71 0.038(2) 0.038(2) 0.044(2) -0.0182(17) -0.0094(17) -0.0059(16)
C72 0.038(2) 0.0267(18) 0.051(2) -0.0076(16) -0.0078(17) -0.0032(15)
C73 0.0259(17) 0.0294(17) 0.0305(18) -0.0040(14) -0.0038(14) -0.0036(13)
C74 0.0173(15) 0.0313(17) 0.0280(17) -0.0104(14) 0.0025(13) -0.0051(13)
C75 0.041(2) 0.038(2) 0.036(2) 0.0019(16) -0.0078(16) -0.0124(16)
C76 0.049(2) 0.039(2) 0.070(3) 0.006(2) -0.004(2) 0.0018(18)
C77 0.082(3) 0.054(3) 0.045(2) 0.015(2) -0.009(2) -0.021(2)
C78 0.047(2) 0.0333(19) 0.041(2) -0.0002(16) -0.0083(18) -0.0096(17)
C79 0.074(3) 0.090(4) 0.055(3) 0.028(3) -0.004(2) -0.022(3)
C80 0.082(3) 0.070(3) 0.063(3) -0.006(2) -0.035(3) 0.021(3)
C81 0.0303(19) 0.047(2) 0.036(2) 0.0017(17) -0.0040(16) -0.0066(16)
C82 0.060(3) 0.058(3) 0.061(3) 0.013(2) -0.031(2) -0.010(2)
C83 0.072(3) 0.082(3) 0.059(3) 0.015(3) -0.045(2) -0.016(3)
C84 0.064(3) 0.080(3) 0.042(2) -0.011(2) -0.021(2) -0.020(2)
C85 0.0344(19) 0.053(2) 0.036(2) -0.0099(17) -0.0040(16) -0.0108(17)
C86 0.0262(17) 0.045(2) 0.0241(17) -0.0007(15) -0.0026(14) -0.0067(15)
C87 0.040(2) 0.035(2) 0.043(2) 0.0038(16) -0.0077(17) -0.0015(16)
C88 0.063(3) 0.054(3) 0.085(3) -0.010(2) -0.010(3) 0.007(2)
C89 0.070(3) 0.090(4) 0.063(3) -0.012(3) 0.010(2) -0.042(3)
C90 0.043(2) 0.055(2) 0.049(2) -0.0190(19) -0.0066(18) -0.0138(19)
C91 0.058(3) 0.059(3) 0.092(4) -0.014(3) -0.009(3) -0.020(2)
C92 0.056(3) 0.100(4) 0.079(3) -0.045(3) 0.002(3) -0.008(3)
C93 0.038(2) 0.063(3) 0.040(2) -0.0251(19) 0.0002(17) -0.0064(18)
C94 0.038(2) 0.057(2) 0.044(2) -0.0188(19) 0.0117(18) -0.0106(18)
C95 0.031(2) 0.061(3) 0.053(2) -0.014(2) 0.0058(18) -0.0010(18)
C96 0.0268(18) 0.053(2) 0.045(2) -0.0098(18) -0.0043(16) -0.0047(16)

loop_
_atom_type_symbol
_atom_type_description
_atom_type_scat_dispersion_real
_atom_type_scat_dispersion_imag
_atom_type_scat_source
C C 0.0033 0.0016 'International Tables Vol C Tables 4.2.6.8 and 6.1.1.4'
H H 0.0000 0.0000 'International Tables Vol C Tables 4.2.6.8 and 6.1.1.4'
O O 0.0106 0.0060 'International Tables Vol C Tables 4.2.6.8 and 6.1.1.4'
Y Y -2.7962 3.5667 'International Tables Vol C Tables 4.2.6.8 and 6.1.1.4'

loop_
_geom_angle_atom_site_label_1
_geom_angle_atom_site_label_2
_geom_angle_atom_site_label_3
_geom_angle
_geom_angle_site_symmetry_1
_geom_angle_site_symmetry_3
_geom_angle_publ_flag
O4 Y1 O3 139.37(8) . . ?
O4 Y1 O1 87.25(7) . . ?
O3 Y1 O1 82.04(7) . . ?
O4 Y1 O2 95.87(8) . . ?
O3 Y1 O2 113.76(8) . . ?
O1 Y1 O2 147.67(7) . . ?
O4 Y1 O5 84.99(7) . . ?
O3 Y1 O5 79.04(7) . . ?
O1 Y1 O5 140.38(7) . . ?
O2 Y1 O5 71.88(7) . . ?
O4 Y1 C13 109.90(9) . . ?
O3 Y1 C13 105.30(9) . . ?
O1 Y1 C13 76.07(9) . . ?
O2 Y1 C13 72.61(9) . . ?
O5 Y1 C13 142.64(9) . . ?
O9 Y2 O8 143.46(8) . . ?
O9 Y2 O6 90.24(8) . . ?
O8 Y2 O6 82.51(7) . . ?
O9 Y2 O7 95.15(9) . . ?
O8 Y2 O7 109.93(8) . . ?
O6 Y2 O7 147.74(8) . . ?
O9 Y2 O10 84.64(7) . . ?
O8 Y2 O10 78.77(7) . . ?
O6 Y2 O10 140.33(7) . . ?
O7 Y2 O10 71.91(8) . . ?
O9 Y2 C61 105.35(9) . . ?
O8 Y2 C61 106.99(9) . . ?
O6 Y2 C61 74.42(9) . . ?
O7 Y2 C61 73.49(9) . . ?
O10 Y2 C61 144.69(9) . . ?
C2 O1 C1 112.0(2) . . ?
C2 O1 Y1 115.21(17) . . ?
C1 O1 Y1 124.79(18) . . ?
C19 O2 C20 113.9(2) . . ?
C19 O2 Y1 115.39(18) . . ?
C20 O2 Y1 122.4(2) . . ?
C26 O3 Y1 168.98(18) . . ?
C38 O4 Y1 169.62(19) . . ?
C48 O5 C45 107.2(2) . . ?
C48 O5 Y1 124.26(18) . . ?
C45 O5 Y1 125.89(18) . . ?
C50 O6 C49 111.4(2) . . ?
C50 O6 Y2 114.63(17) . . ?
C49 O6 Y2 123.36(19) . . ?
C67 O7 C68 114.2(3) . . ?
C67 O7 Y2 114.1(2) . . ?
C68 O7 Y2 123.2(2) . . ?
C74 O8 Y2 165.87(19) . . ?
C86 O9 Y2 171.77(19) . . ?
C93 O10 C96 108.6(2) . . ?
C93 O10 Y2 124.59(18) . . ?
C96 O10 Y2 124.00(17) . . ?
C3 C2 C7 122.7(3) . . ?
C3 C2 O1 117.5(3) . . ?
C7 C2 O1 119.8(3) . . ?
C4 C3 C2 119.9(3) . . ?
C5 C4 C3 119.3(3) . . ?
C4 C5 C6 120.8(3) . . ?
C5 C6 C7 121.7(3) . . ?
C2 C7 C6 115.5(3) . . ?
C2 C7 C8 125.5(3) . . ?
C6 C7 C8 119.0(3) . . ?
C9 C8 C13 121.5(3) . . ?
C9 C8 C7 116.1(3) . . ?
C13 C8 C7 122.3(3) . . ?
C10 C9 C8 120.5(3) . . ?
C9 C10 C11 119.9(3) . . ?
C10 C11 C12 120.3(3) . . ?
C11 C12 C13 121.8(3) . . ?
C11 C12 C14 115.8(3) . . ?
C13 C12 C14 122.4(3) . . ?
C12 C13 C8 115.8(3) . . ?
C12 C13 Y1 122.3(2) . . ?
C8 C13 Y1 121.8(2) . . ?
C19 C14 C15 114.6(3) . . ?
C19 C14 C12 124.7(3) . . ?
C15 C14 C12 120.7(3) . . ?
C16 C15 C14 122.5(4) . . ?
C17 C16 C15 120.8(4) . . ?
C16 C17 C18 118.7(4) . . ?
C17 C18 C19 120.1(4) . . ?
C18 C19 C14 123.3(3) . . ?
C18 C19 O2 116.7(3) . . ?
C14 C19 O2 119.9(3) . . ?
C22 C21 C26 118.5(3) . . ?
C22 C21 C27 122.0(3) . . ?
C26 C21 C27 119.5(3) . . ?
C23 C22 C21 121.6(3) . . ?
C24 C23 C22 119.2(3) . . ?
C23 C24 C25 122.2(3) . . ?
C24 C25 C26 118.1(3) . . ?
C24 C25 C30 120.4(3) . . ?
C26 C25 C30 121.5(3) . . ?
O3 C26 C25 120.6(3) . . ?
O3 C26 C21 119.1(3) . . ?
C25 C26 C21 120.3(3) . . ?
C21 C27 C28 114.0(3) . . ?
C21 C27 C29 110.5(3) . . ?
C28 C27 C29 110.5(3) . . ?
C25 C30 C31 111.3(3) . . ?
C25 C30 C32 111.6(3) . . ?
C31 C30 C32 111.2(4) . . ?
C34 C33 C38 118.3(3) . . ?
C34 C33 C39 121.3(3) . . ?
C38 C33 C39 120.4(3) . . ?
C35 C34 C33 121.9(3) . . ?
C36 C35 C34 119.3(3) . . ?
C35 C36 C37 122.1(3) . . ?
C36 C37 C38 118.3(3) . . ?
C36 C37 C42 120.2(3) . . ?
C38 C37 C42 121.5(3) . . ?
O4 C38 C33 119.9(3) . . ?
O4 C38 C37 119.9(3) . . ?
C33 C38 C37 120.1(3) . . ?
C33 C39 C41 113.6(3) . . ?
C33 C39 C40 109.3(3) . . ?
C41 C39 C40 110.7(3) . . ?
C37 C42 C44 110.8(3) . . ?
C37 C42 C43 111.9(3) . . ?
C44 C42 C43 109.8(3) . . ?
O5 C45 C46 106.9(3) . . ?
C45 C46 C47 104.9(3) . . ?
C48 C47 C46 101.7(3) . . ?
O5 C48 C47 104.8(3) . . ?
C51 C50 C55 123.3(3) . . ?
C51 C50 O6 116.7(3) . . ?
C55 C50 O6 120.0(3) . . ?
C52 C51 C50 119.0(4) . . ?
C51 C52 C53 120.2(4) . . ?
C54 C53 C52 119.9(4) . . ?
C53 C54 C55 122.7(4) . . ?
C50 C55 C54 114.8(3) . . ?
C50 C55 C56 124.9(3) . . ?
C54 C55 C56 120.3(3) . . ?
C57 C56 C61 120.6(3) . . ?
C57 C56 C55 116.6(3) . . ?
C61 C56 C55 122.7(3) . . ?
C58 C57 C56 121.2(4) . . ?
C57 C58 C59 120.2(4) . . ?
C58 C59 C60 120.0(4) . . ?
C59 C60 C61 122.3(4) . . ?
C59 C60 C62 115.8(3) . . ?
C61 C60 C62 121.9(3) . . ?
C60 C61 C56 115.6(3) . . ?
C60 C61 Y2 122.0(2) . . ?
C56 C61 Y2 122.3(2) . . ?
C67 C62 C63 115.8(4) . . ?
C67 C62 C60 123.9(3) . . ?
C63 C62 C60 120.3(4) . . ?
C64 C63 C62 121.4(5) . . ?
C65 C64 C63 119.7(5) . . ?
C66 C65 C64 120.4(6) . . ?
C65 C66 C67 119.1(5) . . ?
C66 C67 C62 123.4(4) . . ?
C66 C67 O7 116.3(4) . . ?
C62 C67 O7 120.2(3) . . ?
C70 C69 C74 119.2(3) . . ?
C70 C69 C75 121.4(3) . . ?
C74 C69 C75 119.3(3) . . ?
C71 C70 C69 121.2(3) . . ?
C72 C71 C70 119.4(3) . . ?
C71 C72 C73 121.7(3) . . ?
C72 C73 C74 118.5(3) . . ?
C72 C73 C78 119.9(3) . . ?
C74 C73 C78 121.6(3) . . ?
O8 C74 C73 120.6(3) . . ?
O8 C74 C69 119.4(3) . . ?
C73 C74 C69 120.0(3) . . ?
C69 C75 C77 114.0(3) . . ?
C69 C75 C76 110.6(3) . . ?
C77 C75 C76 110.1(3) . . ?
C79 C78 C73 110.6(3) . . ?
C79 C78 C80 111.0(3) . . ?
C73 C78 C80 112.4(3) . . ?
C82 C81 C86 119.1(3) . . ?
C82 C81 C87 119.5(3) . . ?
C86 C81 C87 121.3(3) . . ?
C83 C82 C81 121.5(4) . . ?
C84 C83 C82 119.1(4) . . ?
C83 C84 C85 122.4(4) . . ?
C84 C85 C86 117.6(3) . . ?
C84 C85 C90 120.0(3) . . ?
C86 C85 C90 122.4(3) . . ?
O9 C86 C81 120.2(3) . . ?
O9 C86 C85 119.5(3) . . ?
C81 C86 C85 120.3(3) . . ?
C81 C87 C89 110.3(3) . . ?
C81 C87 C88 113.4(3) . . ?
C89 C87 C88 110.8(3) . . ?
C85 C90 C92 111.2(3) . . ?
C85 C90 C91 112.3(3) . . ?
C92 C90 C91 108.7(3) . . ?
O10 C93 C94 106.1(3) . . ?
C93 C94 C95 102.8(3) . . ?
C96 C95 C94 101.7(3) . . ?
O10 C96 C95 105.3(3) . . ?

loop_
_geom_bond_atom_site_label_1
_geom_bond_atom_site_label_2
_geom_bond_distance
_geom_bond_site_symmetry_2
_geom_bond_publ_flag
Y1 O4 2.1114(19) . ?
Y1 O3 2.127(2) . ?
Y1 O1 2.393(2) . ?
Y1 O2 2.434(2) . ?
Y1 O5 2.439(2) . ?
Y1 C13 2.474(3) . ?
Y2 O9 2.100(2) . ?
Y2 O8 2.1222(19) . ?
Y2 O6 2.397(2) . ?
Y2 O7 2.413(2) . ?
Y2 O10 2.458(2) . ?
Y2 C61 2.468(3) . ?
O1 C2 1.421(4) . ?
O1 C1 1.458(4) . ?
O2 C19 1.414(4) . ?
O2 C20 1.439(4) . ?
O3 C26 1.349(3) . ?
O4 C38 1.358(3) . ?
O5 C48 1.454(4) . ?
O5 C45 1.459(4) . ?
O6 C50 1.425(4) . ?
O6 C49 1.462(4) . ?
O7 C67 1.412(5) . ?
O7 C68 1.443(4) . ?
O8 C74 1.351(3) . ?
O9 C86 1.363(3) . ?
O10 C93 1.461(4) . ?
O10 C96 1.462(4) . ?
C2 C3 1.389(4) . ?
C2 C7 1.398(4) . ?
C3 C4 1.389(5) . ?
C4 C5 1.370(5) . ?
C5 C6 1.390(5) . ?
C6 C7 1.417(4) . ?
C7 C8 1.507(4) . ?
C8 C9 1.407(4) . ?
C8 C13 1.428(4) . ?
C9 C10 1.382(5) . ?
C10 C11 1.388(5) . ?
C11 C12 1.405(4) . ?
C12 C13 1.424(4) . ?
C12 C14 1.502(4) . ?
C14 C19 1.406(5) . ?
C14 C15 1.415(4) . ?
C15 C16 1.393(5) . ?
C16 C17 1.383(6) . ?
C17 C18 1.389(5) . ?
C18 C19 1.393(5) . ?
C21 C22 1.396(4) . ?
C21 C26 1.423(4) . ?
C21 C27 1.519(4) . ?
C22 C23 1.395(5) . ?
C23 C24 1.379(5) . ?
C24 C25 1.401(4) . ?
C25 C26 1.421(4) . ?
C25 C30 1.518(4) . ?
C27 C28 1.536(4) . ?
C27 C29 1.543(4) . ?
C30 C31 1.529(5) . ?
C30 C32 1.534(5) . ?
C33 C34 1.409(4) . ?
C33 C38 1.415(4) . ?
C33 C39 1.527(4) . ?
C34 C35 1.380(5) . ?
C35 C36 1.379(5) . ?
C36 C37 1.399(4) . ?
C37 C38 1.425(4) . ?
C37 C42 1.527(4) . ?
C39 C41 1.534(5) . ?
C39 C40 1.542(5) . ?
C42 C44 1.539(5) . ?
C42 C43 1.547(5) . ?
C45 C46 1.501(5) . ?
C46 C47 1.522(5) . ?
C47 C48 1.500(5) . ?
C50 C51 1.388(5) . ?
C50 C55 1.405(5) . ?
C51 C52 1.378(6) . ?
C52 C53 1.380(6) . ?
C53 C54 1.377(6) . ?
C54 C55 1.408(5) . ?
C55 C56 1.500(5) . ?
C56 C57 1.414(5) . ?
C56 C61 1.432(4) . ?
C57 C58 1.372(6) . ?
C58 C59 1.373(6) . ?
C59 C60 1.410(5) . ?
C60 C61 1.420(5) . ?
C60 C62 1.506(5) . ?
C62 C67 1.395(5) . ?
C62 C63 1.412(5) . ?
C63 C64 1.411(7) . ?
C64 C65 1.380(8) . ?
C65 C66 1.377(7) . ?
C66 C67 1.390(5) . ?
C69 C70 1.393(4) . ?
C69 C74 1.420(4) . ?
C69 C75 1.525(4) . ?
C70 C71 1.391(4) . ?
C71 C72 1.384(4) . ?
C72 C73 1.407(4) . ?
C73 C74 1.411(4) . ?
C73 C78 1.528(4) . ?
C75 C77 1.541(5) . ?
C75 C76 1.544(5) . ?
C78 C79 1.527(5) . ?
C78 C80 1.530(5) . ?
C81 C82 1.398(5) . ?
C81 C86 1.411(4) . ?
C81 C87 1.525(5) . ?
C82 C83 1.385(5) . ?
C83 C84 1.381(6) . ?
C84 C85 1.408(5) . ?
C85 C86 1.425(4) . ?
C85 C90 1.506(5) . ?
C87 C89 1.527(5) . ?
C87 C88 1.534(5) . ?
C90 C92 1.539(5) . ?
C90 C91 1.545(5) . ?
C93 C94 1.530(4) . ?
C94 C95 1.533(5) . ?
C95 C96 1.501(4) . ?

loop_
_geom_torsion_atom_site_label_1
_geom_torsion_atom_site_label_2
_geom_torsion_atom_site_label_3
_geom_torsion_atom_site_label_4
_geom_torsion
_geom_torsion_site_symmetry_1
_geom_torsion_site_symmetry_2
_geom_torsion_site_symmetry_3
_geom_torsion_site_symmetry_4
_geom_torsion_publ_flag
O4 Y1 O1 C2 -51.14(19) . . . . ?
O3 Y1 O1 C2 168.2(2) . . . . ?
O2 Y1 O1 C2 45.5(2) . . . . ?
O5 Y1 O1 C2 -129.88(19) . . . . ?
C13 Y1 O1 C2 60.15(19) . . . . ?
O4 Y1 O1 C1 162.7(3) . . . . ?
O3 Y1 O1 C1 22.0(2) . . . . ?
O2 Y1 O1 C1 -100.6(3) . . . . ?
O5 Y1 O1 C1 84.0(3) . . . . ?
C13 Y1 O1 C1 -86.0(3) . . . . ?
O4 Y1 O2 C19 173.3(2) . . . . ?
O3 Y1 O2 C19 -35.2(2) . . . . ?
O1 Y1 O2 C19 79.2(2) . . . . ?
O5 Y1 O2 C19 -103.9(2) . . . . ?
C13 Y1 O2 C19 64.2(2) . . . . ?
O4 Y1 O2 C20 26.8(3) . . . . ?
O3 Y1 O2 C20 178.3(2) . . . . ?
O1 Y1 O2 C20 -67.3(3) . . . . ?
O5 Y1 O2 C20 109.6(3) . . . . ?
C13 Y1 O2 C20 -82.2(3) . . . . ?
O4 Y1 O3 C26 54.5(10) . . . . ?
O1 Y1 O3 C26 130.8(10) . . . . ?
O2 Y1 O3 C26 -78.7(10) . . . . ?
O5 Y1 O3 C26 -14.2(10) . . . . ?
C13 Y1 O3 C26 -156.1(10) . . . . ?
O3 Y1 O4 C38 -60.1(11) . . . . ?
O1 Y1 O4 C38 -134.5(11) . . . . ?
O2 Y1 O4 C38 77.8(11) . . . . ?
O5 Y1 O4 C38 6.6(11) . . . . ?
C13 Y1 O4 C38 151.4(11) . . . . ?
O4 Y1 O5 C48 29.8(2) . . . . ?
O3 Y1 O5 C48 172.3(2) . . . . ?
O1 Y1 O5 C48 109.4(2) . . . . ?
O2 Y1 O5 C48 -68.0(2) . . . . ?
C13 Y1 O5 C48 -86.8(3) . . . . ?
O4 Y1 O5 C45 -171.0(3) . . . . ?
O3 Y1 O5 C45 -28.5(2) . . . . ?
O1 Y1 O5 C45 -91.5(3) . . . . ?
O2 Y1 O5 C45 91.1(3) . . . . ?
C13 Y1 O5 C45 72.4(3) . . . . ?
O9 Y2 O6 C50 -43.1(2) . . . . ?
O8 Y2 O6 C50 172.9(2) . . . . ?
O7 Y2 O6 C50 57.0(3) . . . . ?
O10 Y2 O6 C50 -124.9(2) . . . . ?
C61 Y2 O6 C50 62.8(2) . . . . ?
O9 Y2 O6 C49 175.4(2) . . . . ?
O8 Y2 O6 C49 31.3(2) . . . . ?
O7 Y2 O6 C49 -84.6(3) . . . . ?
O10 Y2 O6 C49 93.5(2) . . . . ?
C61 Y2 O6 C49 -78.8(2) . . . . ?
O9 Y2 O7 C67 168.7(2) . . . . ?
O8 Y2 O7 C67 -38.3(2) . . . . ?
O6 Y2 O7 C67 70.1(3) . . . . ?
O10 Y2 O7 C67 -108.6(2) . . . . ?
C61 Y2 O7 C67 64.2(2) . . . . ?
O9 Y2 O7 C68 22.8(3) . . . . ?
O8 Y2 O7 C68 175.7(3) . . . . ?
O6 Y2 O7 C68 -75.9(3) . . . . ?
O10 Y2 O7 C68 105.4(3) . . . . ?
C61 Y2 O7 C68 -81.7(3) . . . . ?
O9 Y2 O8 C74 26.5(8) . . . . ?
O6 Y2 O8 C74 106.7(8) . . . . ?
O7 Y2 O8 C74 -104.0(8) . . . . ?
O10 Y2 O8 C74 -38.1(8) . . . . ?
C61 Y2 O8 C74 177.8(8) . . . . ?
O8 Y2 O9 C86 -37.7(14) . . . . ?
O6 Y2 O9 C86 -115.4(14) . . . . ?
O7 Y2 O9 C86 96.4(14) . . . . ?
O10 Y2 O9 C86 25.2(14) . . . . ?
C61 Y2 O9 C86 170.7(14) . . . . ?
O9 Y2 O10 C93 -171.2(2) . . . . ?
O8 Y2 O10 C93 -23.9(2) . . . . ?
O6 Y2 O10 C93 -87.3(3) . . . . ?
O7 Y2 O10 C93 91.6(2) . . . . ?
C61 Y2 O10 C93 79.7(3) . . . . ?
O9 Y2 O10 C96 30.0(2) . . . . ?
O8 Y2 O10 C96 177.3(2) . . . . ?
O6 Y2 O10 C96 113.9(2) . . . . ?
O7 Y2 O10 C96 -67.2(2) . . . . ?
C61 Y2 O10 C96 -79.1(3) . . . . ?
C1 O1 C2 C3 -88.4(3) . . . . ?
Y1 O1 C2 C3 121.1(3) . . . . ?
C1 O1 C2 C7 91.4(3) . . . . ?
Y1 O1 C2 C7 -59.1(3) . . . . ?
C7 C2 C3 C4 -1.3(5) . . . . ?
O1 C2 C3 C4 178.5(3) . . . . ?
C2 C3 C4 C5 0.7(5) . . . . ?
C3 C4 C5 C6 0.7(6) . . . . ?
C4 C5 C6 C7 -1.7(6) . . . . ?
C3 C2 C7 C6 0.4(5) . . . . ?
O1 C2 C7 C6 -179.4(3) . . . . ?
C3 C2 C7 C8 179.8(3) . . . . ?
O1 C2 C7 C8 -0.1(5) . . . . ?
C5 C6 C7 C2 1.0(5) . . . . ?
C5 C6 C7 C8 -178.3(3) . . . . ?
C2 C7 C8 C9 -144.0(3) . . . . ?
C6 C7 C8 C9 35.3(4) . . . . ?
C2 C7 C8 C13 39.3(5) . . . . ?
C6 C7 C8 C13 -141.4(3) . . . . ?
C13 C8 C9 C10 3.7(5) . . . . ?
C7 C8 C9 C10 -173.1(3) . . . . ?
C8 C9 C10 C11 -0.8(6) . . . . ?
C9 C10 C11 C12 -2.4(6) . . . . ?
C10 C11 C12 C13 2.8(5) . . . . ?
C10 C11 C12 C14 -177.7(3) . . . . ?
C11 C12 C13 C8 0.0(5) . . . . ?
C14 C12 C13 C8 -179.4(3) . . . . ?
C11 C12 C13 Y1 -176.0(2) . . . . ?
C14 C12 C13 Y1 4.6(4) . . . . ?
C9 C8 C13 C12 -3.3(4) . . . . ?
C7 C8 C13 C12 173.3(3) . . . . ?
C9 C8 C13 Y1 172.8(2) . . . . ?
C7 C8 C13 Y1 -10.6(4) . . . . ?
O4 Y1 C13 C12 -129.4(2) . . . . ?
O3 Y1 C13 C12 71.2(2) . . . . ?
O1 Y1 C13 C12 148.7(3) . . . . ?
O2 Y1 C13 C12 -39.4(2) . . . . ?
O5 Y1 C13 C12 -20.7(3) . . . . ?
O4 Y1 C13 C8 54.8(3) . . . . ?
O3 Y1 C13 C8 -104.6(2) . . . . ?
O1 Y1 C13 C8 -27.0(2) . . . . ?
O2 Y1 C13 C8 144.8(3) . . . . ?
O5 Y1 C13 C8 163.5(2) . . . . ?
C11 C12 C14 C19 -145.0(3) . . . . ?
C13 C12 C14 C19 34.4(5) . . . . ?
C11 C12 C14 C15 32.0(4) . . . . ?
C13 C12 C14 C15 -148.5(3) . . . . ?
C19 C14 C15 C16 1.9(5) . . . . ?
C12 C14 C15 C16 -175.5(3) . . . . ?
C14 C15 C16 C17 0.2(6) . . . . ?
C15 C16 C17 C18 -1.7(6) . . . . ?
C16 C17 C18 C19 1.2(6) . . . . ?
C17 C18 C19 C14 1.0(6) . . . . ?
C17 C18 C19 O2 -178.6(3) . . . . ?
C15 C14 C19 C18 -2.4(5) . . . . ?
C12 C14 C19 C18 174.8(3) . . . . ?
C15 C14 C19 O2 177.2(3) . . . . ?
C12 C14 C19 O2 -5.6(5) . . . . ?
C20 O2 C19 C18 -87.0(4) . . . . ?
Y1 O2 C19 C18 123.7(3) . . . . ?
C20 O2 C19 C14 93.4(4) . . . . ?
Y1 O2 C19 C14 -55.9(3) . . . . ?
C26 C21 C22 C23 0.2(5) . . . . ?
C27 C21 C22 C23 179.5(3) . . . . ?
C21 C22 C23 C24 -1.2(5) . . . . ?
C22 C23 C24 C25 0.3(5) . . . . ?
C23 C24 C25 C26 1.7(5) . . . . ?
C23 C24 C25 C30 -178.9(3) . . . . ?
Y1 O3 C26 C25 -62.2(11) . . . . ?
Y1 O3 C26 C21 117.2(9) . . . . ?
C24 C25 C26 O3 176.6(3) . . . . ?
C30 C25 C26 O3 -2.8(5) . . . . ?
C24 C25 C26 C21 -2.8(4) . . . . ?
C30 C25 C26 C21 177.9(3) . . . . ?
C22 C21 C26 O3 -177.5(3) . . . . ?
C27 C21 C26 O3 3.1(4) . . . . ?
C22 C21 C26 C25 1.9(4) . . . . ?
C27 C21 C26 C25 -177.5(3) . . . . ?
C22 C21 C27 C28 22.3(4) . . . . ?
C26 C21 C27 C28 -158.4(3) . . . . ?
C22 C21 C27 C29 -102.9(3) . . . . ?
C26 C21 C27 C29 76.4(4) . . . . ?
C24 C25 C30 C31 -64.0(4) . . . . ?
C26 C25 C30 C31 115.3(4) . . . . ?
C24 C25 C30 C32 60.8(5) . . . . ?
C26 C25 C30 C32 -119.8(4) . . . . ?
C38 C33 C34 C35 -0.4(5) . . . . ?
C39 C33 C34 C35 176.1(3) . . . . ?
C33 C34 C35 C36 -1.3(5) . . . . ?
C34 C35 C36 C37 1.2(5) . . . . ?
C35 C36 C37 C38 0.4(5) . . . . ?
C35 C36 C37 C42 -177.0(3) . . . . ?
Y1 O4 C38 C33 48.8(12) . . . . ?
Y1 O4 C38 C37 -130.5(10) . . . . ?
C34 C33 C38 O4 -177.2(3) . . . . ?
C39 C33 C38 O4 6.3(4) . . . . ?
C34 C33 C38 C37 2.1(4) . . . . ?
C39 C33 C38 C37 -174.4(3) . . . . ?
C36 C37 C38 O4 177.2(3) . . . . ?
C42 C37 C38 O4 -5.4(4) . . . . ?
C36 C37 C38 C33 -2.1(4) . . . . ?
C42 C37 C38 C33 175.3(3) . . . . ?
C34 C33 C39 C41 27.6(4) . . . . ?
C38 C33 C39 C41 -156.0(3) . . . . ?
C34 C33 C39 C40 -96.6(4) . . . . ?
C38 C33 C39 C40 79.8(4) . . . . ?
C36 C37 C42 C44 65.4(4) . . . . ?
C38 C37 C42 C44 -111.9(3) . . . . ?
C36 C37 C42 C43 -57.6(4) . . . . ?
C38 C37 C42 C43 125.1(3) . . . . ?
C48 O5 C45 C46 -11.2(4) . . . . ?
Y1 O5 C45 C46 -173.3(2) . . . . ?
O5 C45 C46 C47 -12.9(5) . . . . ?
C45 C46 C47 C48 31.0(4) . . . . ?
C45 O5 C48 C47 31.5(4) . . . . ?
Y1 O5 C48 C47 -166.1(2) . . . . ?
C46 C47 C48 O5 -38.3(4) . . . . ?
C49 O6 C50 C51 -93.0(4) . . . . ?
Y2 O6 C50 C51 120.9(3) . . . . ?
C49 O6 C50 C55 85.7(4) . . . . ?
Y2 O6 C50 C55 -60.4(3) . . . . ?
C55 C50 C51 C52 -0.7(6) . . . . ?
O6 C50 C51 C52 177.9(3) . . . . ?
C50 C51 C52 C53 0.1(6) . . . . ?
C51 C52 C53 C54 1.1(7) . . . . ?
C52 C53 C54 C55 -1.8(7) . . . . ?
C51 C50 C55 C54 0.1(5) . . . . ?
O6 C50 C55 C54 -178.5(3) . . . . ?
C51 C50 C55 C56 179.9(3) . . . . ?
O6 C50 C55 C56 1.3(5) . . . . ?
C53 C54 C55 C50 1.2(5) . . . . ?
C53 C54 C55 C56 -178.6(4) . . . . ?
C50 C55 C56 C57 -148.6(4) . . . . ?
C54 C55 C56 C57 31.1(5) . . . . ?
C50 C55 C56 C61 33.4(5) . . . . ?
C54 C55 C56 C61 -146.8(3) . . . . ?
C61 C56 C57 C58 3.6(6) . . . . ?
C55 C56 C57 C58 -174.4(4) . . . . ?
C56 C57 C58 C59 -2.4(7) . . . . ?
C57 C58 C59 C60 -1.0(7) . . . . ?
C58 C59 C60 C61 3.3(6) . . . . ?
C58 C59 C60 C62 -177.3(4) . . . . ?
C59 C60 C61 C56 -2.1(5) . . . . ?
C62 C60 C61 C56 178.6(3) . . . . ?
C59 C60 C61 Y2 176.6(3) . . . . ?
C62 C60 C61 Y2 -2.8(5) . . . . ?
C57 C56 C61 C60 -1.3(5) . . . . ?
C55 C56 C61 C60 176.6(3) . . . . ?
C57 C56 C61 Y2 -179.9(3) . . . . ?
C55 C56 C61 Y2 -2.1(4) . . . . ?
O9 Y2 C61 C60 -126.3(3) . . . . ?
O8 Y2 C61 C60 71.0(3) . . . . ?
O6 Y2 C61 C60 147.9(3) . . . . ?
O7 Y2 C61 C60 -35.4(3) . . . . ?
O10 Y2 C61 C60 -23.6(4) . . . . ?
O9 Y2 C61 C56 52.3(3) . . . . ?
O8 Y2 C61 C56 -110.5(3) . . . . ?
O6 Y2 C61 C56 -33.6(2) . . . . ?
O7 Y2 C61 C56 143.2(3) . . . . ?
O10 Y2 C61 C56 155.0(2) . . . . ?
C59 C60 C62 C67 -139.8(4) . . . . ?
C61 C60 C62 C67 39.5(5) . . . . ?
C59 C60 C62 C63 38.8(5) . . . . ?
C61 C60 C62 C63 -141.8(4) . . . . ?
C67 C62 C63 C64 2.6(5) . . . . ?
C60 C62 C63 C64 -176.2(4) . . . . ?
C62 C63 C64 C65 0.8(7) . . . . ?
C63 C64 C65 C66 -3.3(8) . . . . ?
C64 C65 C66 C67 2.1(8) . . . . ?
C65 C66 C67 C62 1.7(6) . . . . ?
C65 C66 C67 O7 -178.3(4) . . . . ?
C63 C62 C67 C66 -3.9(5) . . . . ?
C60 C62 C67 C66 174.8(3) . . . . ?
C63 C62 C67 O7 176.1(3) . . . . ?
C60 C62 C67 O7 -5.2(5) . . . . ?
C68 O7 C67 C66 -88.8(4) . . . . ?
Y2 O7 C67 C66 122.1(3) . . . . ?
C68 O7 C67 C62 91.2(4) . . . . ?
Y2 O7 C67 C62 -57.9(4) . . . . ?
C74 C69 C70 C71 -0.6(5) . . . . ?
C75 C69 C70 C71 177.1(3) . . . . ?
C69 C70 C71 C72 1.2(5) . . . . ?
C70 C71 C72 C73 -0.7(5) . . . . ?
C71 C72 C73 C74 -0.3(5) . . . . ?
C71 C72 C73 C78 -178.7(3) . . . . ?
Y2 O8 C74 C73 -39.1(9) . . . . ?
Y2 O8 C74 C69 141.3(7) . . . . ?
C72 C73 C74 O8 -178.7(3) . . . . ?
C78 C73 C74 O8 -0.3(4) . . . . ?
C72 C73 C74 C69 0.9(4) . . . . ?
C78 C73 C74 C69 179.3(3) . . . . ?
C70 C69 C74 O8 179.1(3) . . . . ?
C75 C69 C74 O8 1.4(4) . . . . ?
C70 C69 C74 C73 -0.5(4) . . . . ?
C75 C69 C74 C73 -178.2(3) . . . . ?
C70 C69 C75 C77 25.4(4) . . . . ?
C74 C69 C75 C77 -156.8(3) . . . . ?
C70 C69 C75 C76 -99.3(4) . . . . ?
C74 C69 C75 C76 78.4(4) . . . . ?
C72 C73 C78 C79 72.5(4) . . . . ?
C74 C73 C78 C79 -105.9(4) . . . . ?
C72 C73 C78 C80 -52.2(4) . . . . ?
C74 C73 C78 C80 129.4(3) . . . . ?
C86 C81 C82 C83 1.3(6) . . . . ?
C87 C81 C82 C83 178.5(4) . . . . ?
C81 C82 C83 C84 -2.0(7) . . . . ?
C82 C83 C84 C85 1.4(7) . . . . ?
C83 C84 C85 C86 0.0(6) . . . . ?
C83 C84 C85 C90 -177.3(4) . . . . ?
Y2 O9 C86 C81 30.8(16) . . . . ?
Y2 O9 C86 C85 -148.5(12) . . . . ?
C82 C81 C86 O9 -179.2(3) . . . . ?
C87 C81 C86 O9 3.6(5) . . . . ?
C82 C81 C86 C85 0.1(5) . . . . ?
C87 C81 C86 C85 -177.1(3) . . . . ?
C84 C85 C86 O9 178.6(3) . . . . ?
C90 C85 C86 O9 -4.1(5) . . . . ?
C84 C85 C86 C81 -0.7(5) . . . . ?
C90 C85 C86 C81 176.5(3) . . . . ?
C82 C81 C87 C89 -81.8(4) . . . . ?
C86 C81 C87 C89 95.4(4) . . . . ?
C82 C81 C87 C88 43.1(5) . . . . ?
C86 C81 C87 C88 -139.7(3) . . . . ?
C84 C85 C90 C92 61.9(4) . . . . ?
C86 C85 C90 C92 -115.3(4) . . . . ?
C84 C85 C90 C91 -60.3(5) . . . . ?
C86 C85 C90 C91 122.6(4) . . . . ?
C96 O10 C93 C94 0.9(4) . . . . ?
Y2 O10 C93 C94 -160.7(2) . . . . ?
O10 C93 C94 C95 -24.1(4) . . . . ?
C93 C94 C95 C96 37.4(4) . . . . ?
C93 O10 C96 C95 23.5(4) . . . . ?
Y2 O10 C96 C95 -174.9(2) . . . . ?
C94 C95 C96 O10 -37.7(4) . . . . ?
